data_9011734
loop_
_publ_author_name
'Mihajlovic, T.'
'Lengauer, C. L.'
'Ntaflos, T.'
'Lolitsch, U.'
'Tillmanns, E.'

_publ_section_title
;Two new minerals, rondorfite, Ca8Mg[SiO4]4Cl2, and almarudite,
 K(box,Na)2(Mn,Fe,Mg)2(Be,Al)3[Si12O30], and a study of iron-rich wadalite,
 Ca12[(Al8Si4Fe2)O32]C16, from the Bellerberg (Bellberg) volcano, Eifel,
 Germany Locality: Bellerberg volcano lava field, 2 km N of Mayen, Eastern
 Eifel volcanic area, Eifel, Germany
;
_journal_name_full 'Neues Jahrbuch fur Mineralogie, Abhandlungen'
_journal_page_first 265
_journal_page_last 294
_journal_volume 179
_journal_year 2004
_chemical_compound_source 'Bellerberg volcano lava field, 2 km N of Mayen,'
_chemical_formula_sum 'Al3.688 Ca6 Cl2.847 Fe0.807 Mg0.339 O16 Si2.09 Ti0.076'
_chemical_name_mineral Wadalite
_space_group_IT_number 220
_symmetry_space_group_name_Hall 'I -4bd 2c 3'
_symmetry_space_group_name_H-M 'I -4 3 d'
_cell_angle_alpha 90
_cell_angle_beta 90
_cell_angle_gamma 90
_cell_length_a 12.0343
_cell_length_b 12.0343
_cell_length_c 12.0343
_cell_formula_units_Z 4
_cell_volume 1742.860
_database_code_amcsd 0014725
_exptl_crystal_density_diffrn 3.097
_cod_original_formula_sum 'Ca6 Si2.09 Al3.688 Fe.807 Ti.076 Mg.339 O16 Cl2.847'
_cod_database_code 9011734

loop_
_space_group_symop_operation_xyz
x,y,z
1/2+x,1/2+y,1/2+z
1/2-z,x,-y
-z,1/2+x,1/2-y
1/2-y,z,-x
-y,1/2+z,1/2-x
1/2-x,y,-z
-x,1/2+y,1/2-z
1/4+x,3/4-z,1/4-y
3/4+x,1/4-z,3/4-y
1/4+z,3/4-y,1/4-x
3/4+z,1/4-y,3/4-x
1/4+y,3/4-x,1/4-z
3/4+y,1/4-x,3/4-z
1/4+x,1/4+z,1/4+y
3/4+x,3/4+z,3/4+y
1/4+z,1/4+y,1/4+x
3/4+z,3/4+y,3/4+x
1/4+y,1/4+x,1/4+z
3/4+y,3/4+x,3/4+z
-z,1/2-x,y
1/2-z,-x,1/2+y
-y,1/2-z,x
1/2-y,-z,1/2+x
-x,1/2-y,z
1/2-x,-y,1/2+z
1/2+z,1/2-x,-y
+z,-x,1/2-y
1/2+y,1/2-z,-x
+y,-z,1/2-x
1/2+x,1/2-y,-z
+x,-y,1/2-z
3/4-x,3/4+z,1/4-y
1/4-x,1/4+z,3/4-y
3/4-z,3/4+y,1/4-x
1/4-z,1/4+y,3/4-x
3/4-y,3/4+x,1/4-z
1/4-y,1/4+x,3/4-z
3/4-x,1/4-z,1/4+y
1/4-x,3/4-z,3/4+y
3/4-z,1/4-y,1/4+x
1/4-z,3/4-y,3/4+x
3/4-y,1/4-x,1/4+z
1/4-y,3/4-x,3/4+z
z,x,y
1/2+z,1/2+x,1/2+y
y,z,x
1/2+y,1/2+z,1/2+x

loop_
_atom_site_aniso_label
_atom_site_aniso_U_11
_atom_site_aniso_U_22
_atom_site_aniso_U_33
_atom_site_aniso_U_12
_atom_site_aniso_U_13
_atom_site_aniso_U_23
CaM 0.00924 0.00832 0.01138 0.00000 0.00000 0.00175
SiT2 0.00583 0.00583 0.00583 0.00034 0.00034 0.00034
AlT2 0.00583 0.00583 0.00583 0.00034 0.00034 0.00034
FeT2 0.00583 0.00583 0.00583 0.00034 0.00034 0.00034
TiT2 0.00583 0.00583 0.00583 0.00034 0.00034 0.00034
AlT1 0.00570 0.00820 0.00820 0.00000 0.00000 0.00000
SiT1 0.00570 0.00820 0.00820 0.00000 0.00000 0.00000
FeT1 0.00570 0.00820 0.00820 0.00000 0.00000 0.00000
MgT1 0.00570 0.00820 0.00820 0.00000 0.00000 0.00000
O1 0.01420 0.01420 0.01420 0.00330 0.00330 0.00330
O2 0.01300 0.01080 0.01520 0.00110 -0.00200 0.00150
Cl1 0.00850 0.02670 0.02670 0.00000 0.00000 0.00000

loop_
_atom_site_label
_atom_site_fract_x
_atom_site_fract_y
_atom_site_fract_z
_atom_site_occupancy
_atom_site_U_iso_or_equiv
CaM 0.10461 0.00000 0.25000 1.00000 0.00965
SiT2 0.23312 0.23312 0.23312 0.48500 0.00580
AlT2 0.23312 0.23312 0.23312 0.33100 0.00580
FeT2 0.23312 0.23312 0.23312 0.16500 0.00580
TiT2 0.23312 0.23312 0.23312 0.01900 0.00580
AlT1 0.37500 0.00000 0.25000 0.78800 0.00740
SiT1 0.37500 0.00000 0.25000 0.05000 0.00740
FeT1 0.37500 0.00000 0.25000 0.04900 0.00740
MgT1 0.37500 0.00000 0.25000 0.11300 0.00740
O1 0.06319 0.06319 0.06319 1.00000 0.01420
O2 0.03132 0.05061 0.64877 1.00000 0.01300
Cl1 0.87500 0.00000 0.25000 0.94900 0.02060

loop_
_cod_related_entry_id
_cod_related_entry_database
_cod_related_entry_code
1 AMCSD 0014725
